data_1526775
loop_
_publ_author_name
'Kubota, M.'
'Ohoyama, K.'
'Fujioka, H.'
'Hirota, K.'
'Moritomo, Y.'
'Endoh, Y.'
'Yoshizawa, H.'

_publ_section_title
;
 Relation between crystal and magnetic structures of layered manganite
 La2-2x Sr1+2x Mn2 O7 (0.30 < x < 0.50)
;
_journal_name_full 'Journal of the Physical Society of Japan'
_journal_page_first 1606
_journal_page_last 1609
_journal_volume 69
_journal_year 2000
_chemical_formula_sum 'La1.1 Mn2 O7 Sr1.9'
_chemical_name_systematic '(La1.1 Sr1.9) (Mn2 O7)'
_space_group_IT_number 139
_symmetry_space_group_name_Hall '-I 4 2'
_symmetry_space_group_name_H-M 'I 4/m m m'
_cell_angle_alpha 90
_cell_angle_beta 90
_cell_angle_gamma 90
_cell_formula_units_Z 2
_cell_length_a 3.8729
_cell_length_b 3.8729
_cell_length_c 20.056
_cell_volume 300.827
_citation_journal_id_ASTM JUPSAU
_cod_data_source_file Kubota_JUPSAU_2000_144.cif
_cod_data_source_block La1.1Mn2O7Sr1.9
_cod_original_cell_volume 300.8271
_cod_database_code 1526775

loop_
_symmetry_equiv_pos_as_xyz
x,y,z
-y,x,z
-x,-y,z
y,-x,z
x,-y,-z
y,x,-z
-x,y,-z
-y,-x,-z
-x,-y,-z
y,-x,-z
x,y,-z
-y,x,-z
-x,y,z
-y,-x,z
x,-y,z
y,x,z
x+1/2,y+1/2,z+1/2
-y+1/2,x+1/2,z+1/2
-x+1/2,-y+1/2,z+1/2
y+1/2,-x+1/2,z+1/2
x+1/2,-y+1/2,-z+1/2
y+1/2,x+1/2,-z+1/2
-x+1/2,y+1/2,-z+1/2
-y+1/2,-x+1/2,-z+1/2
-x+1/2,-y+1/2,-z+1/2
y+1/2,-x+1/2,-z+1/2
x+1/2,y+1/2,-z+1/2
-y+1/2,x+1/2,-z+1/2
-x+1/2,y+1/2,z+1/2
-y+1/2,-x+1/2,z+1/2
x+1/2,-y+1/2,z+1/2
y+1/2,x+1/2,z+1/2

loop_
_atom_site_label
_atom_site_type_symbol
_atom_site_fract_x
_atom_site_fract_y
_atom_site_fract_z
_atom_site_occupancy
_atom_site_U_iso_or_equiv
O2 O-2 0 0 0.1956 1 0.0
Sr1 Sr+2 0 0 0.5 0.633 0.0
Mn1 Mn+3 0 0 0.097 1 0.0
La1 La+3 0 0 0.5 0.367 0.0
O3 O-2 0 0.5 0.0949 1 0.0
O1 O-2 0 0 0 1 0.0
Sr2 Sr+2 0 0 0.3171 0.633 0.0
La2 La+3 0 0 0.3171 0.367 0.0
